data_1557608
loop_
_publ_author_name
'Feng, Genfeng'
'McCabe, Karl N.'
'Wang, Shuao'
'Maron, Laurent'
'Zhu, Congqing'

_publ_section_title
;
 Construction of heterometallic clusters with multiple uranium--metal
 bonds by using dianionic nitrogen--phosphorus ligands
;
_journal_issue 29
_journal_name_full 'Chemical Science'
_journal_page_first 7585
_journal_page_last 7592
_journal_paper_doi 10.1039/D0SC00389A
_journal_volume 11
_journal_year 2020
_chemical_formula_sum 'C22 H48 Cl2 N2 Ni O3 P2 U'
_chemical_formula_weight 818.20
_space_group_crystal_system monoclinic
_space_group_IT_number 14
_space_group_name_Hall '-P 2yn'
_space_group_name_H-M_alt 'P 1 21/n 1'
_atom_sites_solution_hydrogens difmap
_audit_creation_method SHELXL-2014
_audit_update_record
;
2020-01-21 deposited with the CCDC.	2020-03-13 downloaded from the CCDC.
;
_cell_angle_alpha 90
_cell_angle_beta 95.165(7)
_cell_angle_gamma 90
_cell_formula_units_Z 4
_cell_length_a 11.3508(18)
_cell_length_b 12.914(2)
_cell_length_c 20.597(4)
_cell_measurement_reflns_used 9786
_cell_measurement_temperature 173(2)
_cell_measurement_theta_max 54.27
_cell_measurement_theta_min 3.75
_cell_volume 3006.9(9)
_computing_structure_refinement 'SHELXL-2014 (Sheldrick, 2014)'
_diffrn_ambient_temperature 173(2)
_diffrn_measured_fraction_theta_full 0.971
_diffrn_measured_fraction_theta_max 0.956
_diffrn_measurement_device_type 'BRUKER D8 VENTRE PHOTON II'
_diffrn_radiation_type GaK\a
_diffrn_radiation_wavelength 1.34139
_diffrn_reflns_av_R_equivalents 0.0759
_diffrn_reflns_av_unetI/netI 0.0571
_diffrn_reflns_Laue_measured_fraction_full 0.971
_diffrn_reflns_Laue_measured_fraction_max 0.956
_diffrn_reflns_limit_h_max 13
_diffrn_reflns_limit_h_min -13
_diffrn_reflns_limit_k_max 15
_diffrn_reflns_limit_k_min -15
_diffrn_reflns_limit_l_max 24
_diffrn_reflns_limit_l_min -22
_diffrn_reflns_number 25349
_diffrn_reflns_point_group_measured_fraction_full 0.971
_diffrn_reflns_point_group_measured_fraction_max 0.956
_diffrn_reflns_theta_full 53.594
_diffrn_reflns_theta_max 54.617
_diffrn_reflns_theta_min 3.518
_exptl_absorpt_coefficient_mu 16.624
_exptl_crystal_density_diffrn 1.807
_exptl_crystal_description block
_exptl_crystal_F_000 1608
_exptl_crystal_size_max 0.12
_exptl_crystal_size_mid 0.1
_exptl_crystal_size_min 0.1
_refine_diff_density_max 4.361
_refine_diff_density_min -2.234
_refine_diff_density_rms 0.341
_refine_ls_extinction_method none
_refine_ls_goodness_of_fit_ref 1.112
_refine_ls_hydrogen_treatment constr
_refine_ls_matrix_type full
_refine_ls_number_parameters 277
_refine_ls_number_reflns 5406
_refine_ls_number_restraints 0
_refine_ls_restrained_S_all 1.112
_refine_ls_R_factor_all 0.1126
_refine_ls_R_factor_gt 0.0977
_refine_ls_shift/su_max 0.002
_refine_ls_shift/su_mean 0.000
_refine_ls_structure_factor_coef Fsqd
_refine_ls_weighting_details 'w=1/[\s^2^(Fo^2^)+266.9225P] where P=(Fo^2^+2Fc^2^)/3'
_refine_ls_weighting_scheme calc
_refine_ls_wR_factor_gt 0.2146
_refine_ls_wR_factor_ref 0.2235
_reflns_Friedel_coverage 0.000
_reflns_number_gt 4562
_reflns_number_total 5406
_reflns_threshold_expression 'I > 2\s(I)'
_cod_data_source_file d0sc00389a2.cif
_cod_data_source_block f111_a
_cod_depositor_comments
;Adding full bibliography for 1557604--1557610.cif.

 Adding full bibliography for 1557604--1557610.cif.
;
_cod_original_sg_symbol_H-M 'P 21/n'
_cod_database_code 1557608
_shelx_space_group_comment
;
The symmetry employed for this shelxl refinement is uniquely defined
by the following loop, which should always be used as a source of
symmetry information in preference to the above space-group names.
They are only intended as comments.
;
_shelxl_version_number 2014-3

loop_
_space_group_symop_operation_xyz
'x, y, z'
'-x+1/2, y+1/2, -z+1/2'
'-x, -y, -z'
'x-1/2, -y-1/2, z-1/2'

loop_
_atom_site_label
_atom_site_type_symbol
_atom_site_fract_x
_atom_site_fract_y
_atom_site_fract_z
_atom_site_U_iso_or_equiv
_atom_site_adp_type
_atom_site_occupancy
_atom_site_site_symmetry_order
_atom_site_calc_flag
_atom_site_refinement_flags_posn
_atom_site_refinement_flags_adp
_atom_site_refinement_flags_occupancy
_atom_site_disorder_assembly
_atom_site_disorder_group
Ni1 Ni 0.7334(2) 0.6411(2) 0.28294(14) 0.0313(6) Uani 1 1 d . . . . .
U1 U 0.73684(5) 0.47463(5) 0.35581(3) 0.0316(2) Uani 1 1 d . . . . .
Cl1 Cl 0.7300(5) 0.5604(4) 0.4756(3) 0.0437(12) Uani 1 1 d . . . . .
Cl2 Cl 0.7479(4) 0.8070(4) 0.2308(3) 0.0401(11) Uani 1 1 d . . . . .
N1 N 0.9313(15) 0.4994(13) 0.3511(8) 0.037(4) Uani 1 1 d . . . . .
N2 N 0.5421(15) 0.4968(13) 0.3329(9) 0.038(4) Uani 1 1 d . . . . .
O1 O 0.8626(13) 0.3495(12) 0.4283(8) 0.047(4) Uani 1 1 d . . . . .
O2 O 0.6154(12) 0.3402(10) 0.4086(6) 0.034(3) Uani 1 1 d . . . . .
P1 P 0.9244(4) 0.6053(4) 0.3062(3) 0.0332(11) Uani 1 1 d . . . . .
P2 P 0.5437(4) 0.5992(4) 0.2847(3) 0.0318(11) Uani 1 1 d . . . . .
C1 C 1.0231(18) 0.4415(18) 0.3876(12) 0.045(6) Uani 1 1 d . . . . .
H1A H 1.0452 0.4781 0.4291 0.054 Uiso 1 1 d R U . . .
H1B H 1.0943 0.4362 0.3634 0.054 Uiso 1 1 d R U . . .
C2 C 0.975(2) 0.332(2) 0.4025(11) 0.048(6) Uani 1 1 d . . . . .
H2A H 0.9657 0.2901 0.3622 0.057 Uiso 1 1 d R U . . .
H2B H 1.0305 0.2959 0.4350 0.057 Uiso 1 1 d R U . . .
C3 C 0.799(2) 0.2574(18) 0.4405(12) 0.045(5) Uani 1 1 d . . . . .
H3A H 0.8434 0.2161 0.4751 0.054 Uiso 1 1 d R U . . .
H3B H 0.7891 0.2147 0.4004 0.054 Uiso 1 1 d R U . . .
C4 C 0.679(2) 0.286(2) 0.4614(13) 0.059(7) Uani 1 1 d . . . . .
H4A H 0.6354 0.2235 0.4729 0.071 Uiso 1 1 d R U . . .
H4B H 0.6890 0.3318 0.5001 0.071 Uiso 1 1 d R U . . .
C5 C 0.5047(18) 0.3873(18) 0.4250(11) 0.042(5) Uani 1 1 d . . . . .
H5A H 0.5211 0.4394 0.4599 0.050 Uiso 1 1 d R U . . .
H5B H 0.4520 0.3335 0.4407 0.050 Uiso 1 1 d R U . . .
C6 C 0.4461(18) 0.4391(18) 0.3637(12) 0.045(6) Uani 1 1 d . . . . .
H6A H 0.4102 0.3860 0.3334 0.054 Uiso 1 1 d R U . . .
H6B H 0.3831 0.4872 0.3750 0.054 Uiso 1 1 d R U . . .
C7 C 1.0101(18) 0.708(2) 0.3514(11) 0.047(6) Uani 1 1 d . . . . .
H7 H 1.0109 0.7693 0.3218 0.056 Uiso 1 1 d R U . . .
C8 C 1.136(2) 0.684(2) 0.3733(14) 0.062(7) Uani 1 1 d . . . . .
H8A H 1.1797 0.7484 0.3816 0.093 Uiso 1 1 d R U . . .
H8B H 1.1712 0.6441 0.3395 0.093 Uiso 1 1 d R U . . .
H8C H 1.1391 0.6428 0.4136 0.093 Uiso 1 1 d R U . . .
C9 C 0.940(3) 0.7413(19) 0.4103(12) 0.058(7) Uani 1 1 d . . . . .
H9A H 0.9426 0.6849 0.4421 0.088 Uiso 1 1 d R U . . .
H9B H 0.8577 0.7572 0.3954 0.088 Uiso 1 1 d R U . . .
H9C H 0.9780 0.8030 0.4306 0.088 Uiso 1 1 d R U . . .
C10 C 1.0087(18) 0.579(2) 0.2338(11) 0.048(6) Uani 1 1 d . . . . .
H10 H 1.0783 0.5340 0.2477 0.058 Uiso 1 1 d R U . . .
C11 C 0.929(2) 0.519(2) 0.1838(12) 0.059(7) Uani 1 1 d . . . . .
H11A H 0.8501 0.5513 0.1801 0.088 Uiso 1 1 d R U . . .
H11B H 0.9223 0.4471 0.1977 0.088 Uiso 1 1 d R U . . .
H11C H 0.9613 0.5215 0.1413 0.088 Uiso 1 1 d R U . . .
C12 C 1.051(2) 0.678(2) 0.2050(13) 0.056(7) Uani 1 1 d . . . . .
H12A H 1.0979 0.6610 0.1687 0.084 Uiso 1 1 d R U . . .
H12B H 1.1006 0.7162 0.2383 0.084 Uiso 1 1 d R U . . .
H12C H 0.9835 0.7211 0.1890 0.084 Uiso 1 1 d R U . . .
C13 C 0.4703(18) 0.5654(17) 0.2045(11) 0.039(5) Uani 1 1 d . . . . .
H13 H 0.4542 0.6315 0.1800 0.046 Uiso 1 1 d R U . . .
C14 C 0.354(2) 0.508(2) 0.2058(13) 0.063(8) Uani 1 1 d . . . . .
H14A H 0.3218 0.4919 0.1611 0.095 Uiso 1 1 d R U . . .
H14B H 0.2974 0.5513 0.2267 0.095 Uiso 1 1 d R U . . .
H14C H 0.3660 0.4429 0.2304 0.095 Uiso 1 1 d R U . . .
C15 C 0.5531(19) 0.5018(19) 0.1665(11) 0.048(6) Uani 1 1 d . . . . .
H15A H 0.5606 0.4321 0.1852 0.071 Uiso 1 1 d R U . . .
H15B H 0.6310 0.5352 0.1695 0.071 Uiso 1 1 d R U . . .
H15C H 0.5219 0.4971 0.1207 0.071 Uiso 1 1 d R U . . .
C16 C 0.442(2) 0.6922(19) 0.3161(13) 0.051(6) Uani 1 1 d . . . . .
H16 H 0.3688 0.6537 0.3253 0.061 Uiso 1 1 d R U . . .
C17 C 0.499(3) 0.736(2) 0.3819(15) 0.072(9) Uani 1 1 d . . . . .
H17A H 0.5675 0.7782 0.3740 0.108 Uiso 1 1 d R U . . .
H17B H 0.5235 0.6781 0.4108 0.108 Uiso 1 1 d R U . . .
H17C H 0.4407 0.7783 0.4022 0.108 Uiso 1 1 d R U . . .
C18 C 0.4028(14) 0.7824(11) 0.2668(8) 0.046(5) Uani 1 1 d . . . . .
H18A H 0.3628 0.8374 0.2892 0.069 Uiso 1 1 d R U . . .
H18B H 0.3486 0.7542 0.2314 0.069 Uiso 1 1 d R U . . .
H18C H 0.4729 0.8108 0.2488 0.069 Uiso 1 1 d R U . . .
O3 O 0.8489(14) 0.8974(11) 0.5347(8) 0.24(3) Uani 1 1 d R . . . .
C19 C 0.8152(14) 1.0030(11) 0.5194(8) 0.22(3) Uani 1 1 d R . . . .
H19A H 0.8611 1.0301 0.4863 0.260 Uiso 1 1 d R U . . .
H19B H 0.8276 1.0458 0.5575 0.260 Uiso 1 1 d R U . . .
C20 C 0.6835(14) 1.0003(11) 0.4948(8) 0.22(3) Uani 1 1 d R . . . .
H20A H 0.6724 0.9874 0.4488 0.260 Uiso 1 1 d R U . . .
H20B H 0.6445 1.0637 0.5044 0.260 Uiso 1 1 d R U . . .
C21 C 0.6391(14) 0.9091(11) 0.5340(8) 0.15(2) Uani 1 1 d R . . . .
H21A H 0.5686 0.8791 0.5126 0.174 Uiso 1 1 d R U . . .
H21B H 0.6241 0.9299 0.5773 0.174 Uiso 1 1 d R U . . .
C22 C 0.7442(14) 0.8341(11) 0.5351(8) 0.130(18) Uani 1 1 d R . . . .
H22A H 0.7481 0.7918 0.5735 0.156 Uiso 1 1 d R U . . .
H22B H 0.7364 0.7899 0.4975 0.156 Uiso 1 1 d R U . . .

loop_
_atom_site_aniso_label
_atom_site_aniso_U_11
_atom_site_aniso_U_22
_atom_site_aniso_U_33
_atom_site_aniso_U_23
_atom_site_aniso_U_13
_atom_site_aniso_U_12
Ni1 0.0232(12) 0.0340(15) 0.0383(15) 0.0031(12) 0.0111(11) 0.0009(11)
U1 0.0274(3) 0.0318(4) 0.0372(4) 0.0017(3) 0.0128(3) 0.0010(3)
Cl1 0.045(3) 0.048(3) 0.040(3) -0.010(2) 0.013(2) 0.001(2)
Cl2 0.043(3) 0.031(3) 0.048(3) 0.008(2) 0.012(2) 0.000(2)
N1 0.039(9) 0.038(11) 0.038(9) 0.015(8) 0.022(7) 0.005(7)
N2 0.035(9) 0.033(10) 0.046(10) 0.009(8) 0.004(7) 0.002(7)
O1 0.039(8) 0.043(9) 0.061(10) 0.002(8) 0.022(7) 0.010(7)
O2 0.045(8) 0.027(7) 0.034(7) 0.004(6) 0.021(6) 0.005(6)
P1 0.025(2) 0.037(3) 0.039(3) 0.004(2) 0.012(2) 0.004(2)
P2 0.026(2) 0.034(3) 0.037(3) 0.007(2) 0.009(2) 0.002(2)
C1 0.025(10) 0.051(14) 0.060(15) 0.010(11) 0.007(10) 0.007(9)
C2 0.045(12) 0.061(16) 0.037(12) 0.010(11) 0.004(10) 0.017(11)
C3 0.050(13) 0.041(13) 0.049(13) 0.004(11) 0.021(11) -0.006(10)
C4 0.066(16) 0.059(16) 0.058(16) 0.036(13) 0.037(13) 0.018(13)
C5 0.035(11) 0.043(13) 0.052(13) 0.004(11) 0.026(10) -0.002(9)
C6 0.031(10) 0.049(14) 0.059(14) 0.000(11) 0.022(10) -0.003(9)
C7 0.028(10) 0.065(16) 0.048(13) 0.005(12) 0.006(9) -0.011(10)
C8 0.052(15) 0.063(18) 0.072(18) -0.015(15) 0.020(13) -0.010(13)
C9 0.089(19) 0.041(14) 0.050(15) -0.011(12) 0.027(14) -0.018(13)
C10 0.030(10) 0.065(16) 0.051(14) 0.010(12) 0.016(10) 0.013(10)
C11 0.065(16) 0.063(16) 0.054(15) 0.002(13) 0.036(13) -0.016(13)
C12 0.051(14) 0.063(17) 0.058(16) 0.021(13) 0.026(12) -0.002(12)
C13 0.038(11) 0.035(11) 0.044(12) 0.001(10) 0.012(9) -0.010(9)
C14 0.036(12) 0.09(2) 0.065(16) -0.016(15) 0.008(11) -0.015(13)
C15 0.036(11) 0.058(16) 0.047(13) -0.013(11) -0.002(10) 0.001(10)
C16 0.039(12) 0.050(14) 0.070(17) 0.002(12) 0.037(12) -0.008(10)
C17 0.076(19) 0.059(18) 0.09(2) 0.021(16) 0.042(17) 0.032(15)
C18 0.054(13) 0.034(12) 0.047(13) 0.008(10) -0.009(11) 0.007(10)
O3 0.28(5) 0.12(3) 0.35(6) -0.10(4) 0.23(5) -0.03(3)
C19 0.25(6) 0.15(3) 0.23(5) 0.13(3) -0.09(4) -0.13(4)
C20 0.25(6) 0.15(3) 0.23(5) 0.13(3) -0.09(4) -0.13(4)
C21 0.08(3) 0.15(5) 0.20(5) 0.03(4) 0.01(3) -0.02(3)
C22 0.11(3) 0.11(3) 0.18(5) -0.06(3) 0.09(3) -0.02(3)

loop_
_atom_type_symbol
_atom_type_description
_atom_type_scat_dispersion_real
_atom_type_scat_dispersion_imag
_atom_type_scat_source
C C 0.0137 0.0067 'International Tables Vol C Tables 4.2.6.8 and 6.1.1.4'
Cl Cl 0.3281 0.5435 'International Tables Vol C Tables 4.2.6.8 and 6.1.1.4'
N N 0.0241 0.0134 'International Tables Vol C Tables 4.2.6.8 and 6.1.1.4'
Ni Ni -1.3357 3.2904 'International Tables Vol C Tables 4.2.6.8 and 6.1.1.4'
O O 0.0389 0.0241 'International Tables Vol C Tables 4.2.6.8 and 6.1.1.4'
P P 0.2543 0.3332 'International Tables Vol C Tables 4.2.6.8 and 6.1.1.4'
U U -3.9641 10.8496 'International Tables Vol C Tables 4.2.6.8 and 6.1.1.4'
H H 0.0000 0.0000 'International Tables Vol C Tables 4.2.6.8 and 6.1.1.4'

loop_
_geom_angle_atom_site_label_1
_geom_angle_atom_site_label_2
_geom_angle_atom_site_label_3
_geom_angle
_geom_angle_site_symmetry_1
_geom_angle_site_symmetry_3
_geom_angle_publ_flag
P2 Ni1 P1 150.6(2) . . ?
P2 Ni1 Cl2 109.2(2) . . ?
P1 Ni1 Cl2 100.2(2) . . ?
P2 Ni1 U1 75.85(15) . . ?
P1 Ni1 U1 75.06(16) . . ?
Cl2 Ni1 U1 170.77(18) . . ?
N2 U1 N1 158.6(6) . . ?
N2 U1 O2 67.1(5) . . ?
N1 U1 O2 134.0(5) . . ?
N2 U1 O1 134.1(5) . . ?
N1 U1 O1 67.3(5) . . ?
O2 U1 O1 67.1(5) . . ?
N2 U1 Ni1 79.1(4) . . ?
N1 U1 Ni1 79.7(4) . . ?
O2 U1 Ni1 146.2(3) . . ?
O1 U1 Ni1 146.5(3) . . ?
N2 U1 Cl1 91.8(5) . . ?
N1 U1 Cl1 95.2(5) . . ?
O2 U1 Cl1 80.1(3) . . ?
O1 U1 Cl1 77.7(4) . . ?
Ni1 U1 Cl1 100.70(14) . . ?
N2 U1 Cl2 94.6(5) . 2_645 ?
N1 U1 Cl2 88.0(5) . 2_645 ?
O2 U1 Cl2 79.2(3) . 2_645 ?
O1 U1 Cl2 79.7(4) . 2_645 ?
Ni1 U1 Cl2 105.42(13) . 2_645 ?
Cl1 U1 Cl2 153.83(17) . 2_645 ?
N2 U1 P1 125.5(4) . . ?
N1 U1 P1 33.3(4) . . ?
O2 U1 P1 167.4(3) . . ?
O1 U1 P1 100.4(3) . . ?
Ni1 U1 P1 46.43(11) . . ?
Cl1 U1 P1 99.25(16) . . ?
Cl2 U1 P1 97.58(15) 2_645 . ?
N2 U1 P2 33.1(4) . . ?
N1 U1 P2 125.7(4) . . ?
O2 U1 P2 100.2(3) . . ?
O1 U1 P2 167.0(3) . . ?
Ni1 U1 P2 46.09(11) . . ?
Cl1 U1 P2 98.41(16) . . ?
Cl2 U1 P2 100.74(15) 2_645 . ?
P1 U1 P2 92.44(14) . . ?
Ni1 Cl2 U1 167.2(2) . 2_655 ?
C1 N1 P1 136.1(15) . . ?
C1 N1 U1 124.9(12) . . ?
P1 N1 U1 98.4(8) . . ?
C6 N2 P2 134.0(14) . . ?
C6 N2 U1 126.0(13) . . ?
P2 N2 U1 99.5(8) . . ?
C3 O1 C2 114.4(17) . . ?
C3 O1 U1 111.5(13) . . ?
C2 O1 U1 110.6(12) . . ?
C4 O2 C5 114.5(15) . . ?
C4 O2 U1 113.8(13) . . ?
C5 O2 U1 109.1(11) . . ?
N1 P1 C7 108.5(10) . . ?
N1 P1 C10 107.0(10) . . ?
C7 P1 C10 104.4(11) . . ?
N1 P1 Ni1 106.8(6) . . ?
C7 P1 Ni1 114.7(8) . . ?
C10 P1 Ni1 115.0(7) . . ?
N1 P1 U1 48.3(6) . . ?
C7 P1 U1 126.6(7) . . ?
C10 P1 U1 127.1(8) . . ?
Ni1 P1 U1 58.51(13) . . ?
N2 P2 C16 105.7(10) . . ?
N2 P2 C13 108.8(10) . . ?
C16 P2 C13 103.0(11) . . ?
N2 P2 Ni1 105.5(6) . . ?
C16 P2 Ni1 119.3(8) . . ?
C13 P2 Ni1 113.9(7) . . ?
N2 P2 U1 47.5(6) . . ?
C16 P2 U1 129.7(9) . . ?
C13 P2 U1 124.5(7) . . ?
Ni1 P2 U1 58.06(13) . . ?
N1 C1 C2 109.1(17) . . ?
N1 C1 H1A 108.6 . . ?
C2 C1 H1A 109.2 . . ?
N1 C1 H1B 111.0 . . ?
C2 C1 H1B 110.6 . . ?
H1A C1 H1B 108.2 . . ?
O1 C2 C1 105.5(18) . . ?
O1 C2 H2A 111.0 . . ?
C1 C2 H2A 110.2 . . ?
O1 C2 H2B 110.6 . . ?
C1 C2 H2B 110.7 . . ?
H2A C2 H2B 108.9 . . ?
O1 C3 C4 109.1(19) . . ?
O1 C3 H3A 110.1 . . ?
C4 C3 H3A 109.8 . . ?
O1 C3 H3B 109.9 . . ?
C4 C3 H3B 109.6 . . ?
H3A C3 H3B 108.3 . . ?
O2 C4 C3 108.1(17) . . ?
O2 C4 H4A 110.5 . . ?
C3 C4 H4A 110.6 . . ?
O2 C4 H4B 109.5 . . ?
C3 C4 H4B 109.7 . . ?
H4A C4 H4B 108.4 . . ?
O2 C5 C6 108.2(16) . . ?
O2 C5 H5A 109.9 . . ?
C6 C5 H5A 110.0 . . ?
O2 C5 H5B 110.0 . . ?
C6 C5 H5B 110.3 . . ?
H5A C5 H5B 108.5 . . ?
N2 C6 C5 106.6(16) . . ?
N2 C6 H6A 110.4 . . ?
C5 C6 H6A 110.0 . . ?
N2 C6 H6B 110.7 . . ?
C5 C6 H6B 110.6 . . ?
H6A C6 H6B 108.5 . . ?
C8 C7 C9 111(2) . . ?
C8 C7 P1 116.6(19) . . ?
C9 C7 P1 107.9(15) . . ?
C8 C7 H7 106.9 . . ?
C9 C7 H7 106.7 . . ?
P1 C7 H7 107.2 . . ?
C7 C8 H8A 109.4 . . ?
C7 C8 H8B 109.6 . . ?
H8A C8 H8B 109.5 . . ?
C7 C8 H8C 109.4 . . ?
H8A C8 H8C 109.5 . . ?
H8B C8 H8C 109.5 . . ?
C7 C9 H9A 109.2 . . ?
C7 C9 H9B 110.5 . . ?
H9A C9 H9B 109.5 . . ?
C7 C9 H9C 108.7 . . ?
H9A C9 H9C 109.5 . . ?
H9B C9 H9C 109.5 . . ?
C12 C10 C11 111(2) . . ?
C12 C10 P1 111.2(18) . . ?
C11 C10 P1 108.4(14) . . ?
C12 C10 H10 109.4 . . ?
C11 C10 H10 108.1 . . ?
P1 C10 H10 108.9 . . ?
C10 C11 H11A 108.8 . . ?
C10 C11 H11B 109.8 . . ?
H11A C11 H11B 109.5 . . ?
C10 C11 H11C 109.8 . . ?
H11A C11 H11C 109.5 . . ?
H11B C11 H11C 109.5 . . ?
C10 C12 H12A 108.8 . . ?
C10 C12 H12B 109.5 . . ?
H12A C12 H12B 109.5 . . ?
C10 C12 H12C 110.1 . . ?
H12A C12 H12C 109.5 . . ?
H12B C12 H12C 109.5 . . ?
C15 C13 C14 108.9(19) . . ?
C15 C13 P2 109.9(15) . . ?
C14 C13 P2 115.2(16) . . ?
C15 C13 H13 107.2 . . ?
C14 C13 H13 108.0 . . ?
P2 C13 H13 107.4 . . ?
C13 C14 H14A 109.4 . . ?
C13 C14 H14B 109.0 . . ?
H14A C14 H14B 109.5 . . ?
C13 C14 H14C 110.0 . . ?
H14A C14 H14C 109.5 . . ?
H14B C14 H14C 109.5 . . ?
C13 C15 H15A 109.3 . . ?
C13 C15 H15B 109.0 . . ?
H15A C15 H15B 109.5 . . ?
C13 C15 H15C 110.0 . . ?
H15A C15 H15C 109.5 . . ?
H15B C15 H15C 109.5 . . ?
C17 C16 C18 111.3(19) . . ?
C17 C16 P2 108.8(17) . . ?
C18 C16 P2 114.0(14) . . ?
C17 C16 H16 107.5 . . ?
C18 C16 H16 107.3 . . ?
P2 C16 H16 107.6 . . ?
C16 C17 H17A 109.5 . . ?
C16 C17 H17B 109.3 . . ?
H17A C17 H17B 109.5 . . ?
C16 C17 H17C 109.6 . . ?
H17A C17 H17C 109.5 . . ?
H17B C17 H17C 109.5 . . ?
C16 C18 H18A 110.3 . . ?
C16 C18 H18B 109.0 . . ?
H18A C18 H18B 109.5 . . ?
C16 C18 H18C 109.1 . . ?
H18A C18 H18C 109.5 . . ?
H18B C18 H18C 109.5 . . ?
C19 O3 C22 109.5 . . ?
O3 C19 C20 106.4 . . ?
O3 C19 H19A 110.4 . . ?
C20 C19 H19A 110.4 . . ?
O3 C19 H19B 110.4 . . ?
C20 C19 H19B 110.4 . . ?
H19A C19 H19B 108.6 . . ?
C19 C20 C21 101.5 . . ?
C19 C20 H20A 111.5 . . ?
C21 C20 H20A 111.5 . . ?
C19 C20 H20B 111.5 . . ?
C21 C20 H20B 111.5 . . ?
H20A C20 H20B 109.3 . . ?
C22 C21 C20 101.5 . . ?
C22 C21 H21A 111.5 . . ?
C20 C21 H21A 111.5 . . ?
C22 C21 H21B 111.5 . . ?
C20 C21 H21B 111.5 . . ?
H21A C21 H21B 109.3 . . ?
O3 C22 C21 106.4 . . ?
O3 C22 H22A 110.4 . . ?
C21 C22 H22A 110.4 . . ?
O3 C22 H22B 110.5 . . ?
C21 C22 H22B 110.5 . . ?
H22A C22 H22B 108.6 . . ?

loop_
_geom_bond_atom_site_label_1
_geom_bond_atom_site_label_2
_geom_bond_distance
_geom_bond_site_symmetry_2
_geom_bond_publ_flag
Ni1 P2 2.224(5) . ?
Ni1 P1 2.226(5) . ?
Ni1 Cl2 2.409(5) . ?
Ni1 U1 2.620(3) . ?
U1 N2 2.236(17) . ?
U1 N1 2.241(16) . ?
U1 O2 2.523(13) . ?
U1 O1 2.548(15) . ?
U1 Cl1 2.711(5) . ?
U1 Cl2 2.820(5) 2_645 ?
U1 P1 2.969(5) . ?
U1 P2 2.994(5) . ?
Cl2 U1 2.820(5) 2_655 ?
N1 C1 1.44(3) . ?
N1 P1 1.648(16) . ?
N2 C6 1.51(3) . ?
N2 P2 1.656(17) . ?
O1 C3 1.42(3) . ?
O1 C2 1.45(3) . ?
O2 C4 1.43(3) . ?
O2 C5 1.46(2) . ?
P1 C7 1.85(2) . ?
P1 C10 1.87(2) . ?
P2 C16 1.83(2) . ?
P2 C13 1.83(2) . ?
C1 C2 1.55(3) . ?
C1 H1A 0.9900 . ?
C1 H1B 0.9900 . ?
C2 H2A 0.9901 . ?
C2 H2B 0.9900 . ?
C3 C4 1.51(3) . ?
C3 H3A 0.9901 . ?
C3 H3B 0.9901 . ?
C4 H4A 0.9901 . ?
C4 H4B 0.9900 . ?
C5 C6 1.53(3) . ?
C5 H5A 0.9899 . ?
C5 H5B 0.9900 . ?
C6 H6A 0.9900 . ?
C6 H6B 0.9900 . ?
C7 C8 1.49(3) . ?
C7 C9 1.57(3) . ?
C7 H7 0.9999 . ?
C8 H8A 0.9800 . ?
C8 H8B 0.9800 . ?
C8 H8C 0.9801 . ?
C9 H9A 0.9800 . ?
C9 H9B 0.9800 . ?
C9 H9C 0.9800 . ?
C10 C12 1.51(3) . ?
C10 C11 1.52(4) . ?
C10 H10 0.9999 . ?
C11 H11A 0.9800 . ?
C11 H11B 0.9801 . ?
C11 H11C 0.9800 . ?
C12 H12A 0.9800 . ?
C12 H12B 0.9800 . ?
C12 H12C 0.9801 . ?
C13 C15 1.52(3) . ?
C13 C14 1.52(3) . ?
C13 H13 1.0000 . ?
C14 H14A 0.9802 . ?
C14 H14B 0.9800 . ?
C14 H14C 0.9800 . ?
C15 H15A 0.9800 . ?
C15 H15B 0.9800 . ?
C15 H15C 0.9801 . ?
C16 C17 1.55(4) . ?
C16 C18 1.58(3) . ?
C16 H16 1.0000 . ?
C17 H17A 0.9800 . ?
C17 H17B 0.9800 . ?
C17 H17C 0.9799 . ?
C18 H18A 0.9799 . ?
C18 H18B 0.9800 . ?
C18 H18C 0.9800 . ?
O3 C19 1.4432 . ?
O3 C22 1.4433 . ?
C19 C20 1.5349 . ?
C19 H19A 0.9600 . ?
C19 H19B 0.9599 . ?
C20 C21 1.5387 . ?
C20 H20A 0.9601 . ?
C20 H20B 0.9600 . ?
C21 C22 1.5349 . ?
C21 H21A 0.9600 . ?
C21 H21B 0.9601 . ?
C22 H22A 0.9601 . ?
C22 H22B 0.9599 . ?
